data_7716943
loop_
_publ_author_name
'Xie, Kai-Ping'
'Peng, Zhi-Zhen'
'Ruan, Ze-Yu'
'Fan, Wei-Ding'
'Chen, Yan-Ru'
'Zheng, Xiao-Dan'
'Zou, Yu-Bo'
'Wu, Si-Guo'
'Xiao, Zi-Cheng'

_publ_section_title
;
 Two 2D spin-crossover coordination polymers constructed by
 [Pd(SCN)<sub>4</sub>]<sup>2-</sup> building blocks.
;
_journal_issue 37
_journal_name_full 'Dalton transactions (Cambridge, England : 2003)'
_journal_page_first 15681
_journal_page_last 15687
_journal_paper_doi 10.1039/d4dt02005g
_journal_volume 53
_journal_year 2024
_chemical_formula_moiety 'C52 H36 Fe2 N20 Pd2 S8, 5[CH3CN]'
_chemical_formula_sum 'C62 H51 Fe2 N25 Pd2 S8'
_chemical_formula_weight 1727.26
_space_group_crystal_system triclinic
_space_group_IT_number 2
_space_group_name_Hall '-P 1'
_space_group_name_H-M_alt 'P -1'
_atom_sites_solution_hydrogens geom
_atom_sites_solution_primary dual
_audit_creation_date 2024-04-01
_audit_creation_method
;
Olex2 1.5
(compiled 2024.02.16 svn.r378c4104 for OlexSys, GUI svn.r6928)
;
_audit_update_record
;
2024-06-24 deposited with the CCDC.	2024-08-28 downloaded from the CCDC.
;
_cell_angle_alpha 114.715(8)
_cell_angle_beta 90.629(7)
_cell_angle_gamma 103.534(9)
_cell_formula_units_Z 1
_cell_length_a 8.448(2)
_cell_length_b 14.572(4)
_cell_length_c 17.009(4)
_cell_measurement_reflns_used 7112
_cell_measurement_temperature 200.03
_cell_measurement_theta_max 25.46
_cell_measurement_theta_min 2.48
_cell_volume 1835.2(8)
_computing_cell_refinement 'SAINT V8.40B (?, 2016)'
_computing_data_reduction 'SAINT V8.40B (?, 2016)'
_computing_molecular_graphics 'Olex2 1.5 (Dolomanov et al., 2009)'
_computing_publication_material 'Olex2 1.5 (Dolomanov et al., 2009)'
_computing_structure_refinement 'SHELXL 2014/7 (Sheldrick, 2015)'
_computing_structure_solution 'SHELXT  (Sheldrick, 2015)'
_diffrn_ambient_temperature 200.03
_diffrn_measured_fraction_theta_full 0.991
_diffrn_measured_fraction_theta_max 0.985
_diffrn_measurement_device_type 'Bruker APEX-II CCD'
_diffrn_measurement_method '\f and \w scans'
_diffrn_radiation_type MoK\a
_diffrn_radiation_wavelength 0.71073
_diffrn_reflns_av_unetI/netI 0.0802
_diffrn_reflns_Laue_measured_fraction_full 0.991
_diffrn_reflns_Laue_measured_fraction_max 0.985
_diffrn_reflns_limit_h_max 10
_diffrn_reflns_limit_h_min -10
_diffrn_reflns_limit_k_max 16
_diffrn_reflns_limit_k_min -18
_diffrn_reflns_limit_l_max 21
_diffrn_reflns_limit_l_min 0
_diffrn_reflns_number 8116
_diffrn_reflns_point_group_measured_fraction_full 0.991
_diffrn_reflns_point_group_measured_fraction_max 0.985
_diffrn_reflns_theta_full 25.242
_diffrn_reflns_theta_max 27.276
_diffrn_reflns_theta_min 1.328
_diffrn_source_current 1.0
_diffrn_source_power 0.05
_diffrn_source_voltage 50.0
_diffrn_standards_number 0
_exptl_absorpt_coefficient_mu 1.155
_exptl_absorpt_correction_T_max 0.7452
_exptl_absorpt_correction_T_min 0.5873
_exptl_absorpt_correction_type none
_exptl_absorpt_process_details
;
SADABS-2016/2 (Bruker,2016/2) was used for absorption correction.
wR2(int) was 0.1045 before and 0.0807 after correction.
The Ratio of minimum to maximum transmission is 0.7881.
The \l/2 correction factor is Not present.
;
_exptl_crystal_colour 'metallic light black'
_exptl_crystal_colour_lustre metallic
_exptl_crystal_colour_modifier light
_exptl_crystal_colour_primary black
_exptl_crystal_density_diffrn 1.563
_exptl_crystal_description block
_exptl_crystal_F_000 870
_exptl_crystal_size_max 0.2
_exptl_crystal_size_mid 0.2
_exptl_crystal_size_min 0.2
_refine_diff_density_max 2.655
_refine_diff_density_min -2.170
_refine_diff_density_rms 0.241
_refine_ls_extinction_coef 0.009(2)
_refine_ls_extinction_expression Fc^*^=kFc[1+0.001xFc^2^\l^3^/sin(2\q)]^-1/4^
_refine_ls_extinction_method 'SHELXL-2014/7 (Sheldrick 2014'
_refine_ls_goodness_of_fit_ref 1.033
_refine_ls_hydrogen_treatment constr
_refine_ls_matrix_type full
_refine_ls_number_parameters 336
_refine_ls_number_reflns 8116
_refine_ls_number_restraints 534
_refine_ls_restrained_S_all 1.008
_refine_ls_R_factor_all 0.1514
_refine_ls_R_factor_gt 0.1080
_refine_ls_shift/su_max 0.000
_refine_ls_shift/su_mean 0.000
_refine_ls_structure_factor_coef Fsqd
_refine_ls_weighting_details 'w=1/[\s^2^(Fo^2^)+(0.1397P)^2^+22.9867P] where P=(Fo^2^+2Fc^2^)/3'
_refine_ls_weighting_scheme calc
_refine_ls_wR_factor_gt 0.2673
_refine_ls_wR_factor_ref 0.3021
_reflns_Friedel_coverage 0.000
_reflns_number_gt 5558
_reflns_number_total 8116
_reflns_threshold_expression 'I > 2\s(I)'
_cod_data_source_file d4dt02005g2.cif
_cod_data_source_block 200k
_cod_depositor_comments 'Adding full bibliography for 7716940--7716943.cif.'
_cod_database_code 7716943
_shelx_shelxl_version_number 2014/7
_shelx_space_group_comment
;
The symmetry employed for this shelxl refinement is uniquely defined
by the following loop, which should always be used as a source of
symmetry information in preference to the above space-group names.
They are only intended as comments.
;
_shelx_estimated_absorpt_t_max 0.802
_shelx_estimated_absorpt_t_min 0.802
_olex2_refinement_description
;
1. Twinned data refinement
 Scales: 0.659(4)
 0.341(4)
2. Fixed Uiso
 At 1.2 times of:
  All C(H) groups
3. Uiso/Uaniso restraints and constraints
N7 \\sim N1 \\sim C5 \\sim C11 \\sim C10 \\sim C9 \\sim C6 \\sim C1 \\sim N8
\\sim C4 \\sim C7 \\sim C3 \\sim C2 \\sim C8: within 3A with sigma of 0.01 and
sigma for terminal atoms of 0.02 within 3A
N4 \\sim N10 \\sim C19 \\sim C18 \\sim C12 \\sim C16 \\sim C13 \\sim C21 \\sim
N9 \\sim C14 \\sim C20 \\sim C22 \\sim C17 \\sim C15: within 3A with sigma of
0.01 and sigma for terminal atoms of 0.02 within 3A
C24 \\sim N3 \\sim N2 \\sim C23: within 5A with sigma of 0.01 and sigma for
terminal atoms of 0.02 within 5A
Uanis(N3) \\sim Ueq: with sigma of 0.01 and sigma for terminal atoms of 0.02
4.a Aromatic/amide H refined with riding coordinates:
 C16(H16), C15(H15), C14(H14), C12(H12), C11(H11), C10(H10), C9(H9), C8(H8),
 C7(H7), C3(H3), C2(H2), C1(H1), C5(H5), C18(H18), C19(H19), C20(H20), C21(H21),
  C22(H22)
4.b Fitted hexagon refined as free rotating group:
 N4(C16,C15,C14,C13,C12), C6(C11,C10,C9,C8,C7), C4(C3,C2,C1,N1,C5), C17(C18,
 C19,C20,C21,C22)
;
_smtbx_masks_special_details
;
A solvent mask was calculated and 117 electrons were 
found in a volume of 440\%A^3^ in 1 void per unit cell. 
This is consistent with the presence of 
2.5[CH3CN] per formula unit 
which account for 110 electrons 
per unit cell.
;
_smtbx_masks_void_probe_radius 1.2
_smtbx_masks_void_truncation_radius 1.2
_olex2_submission_special_instructions 'No special instructions were received'

loop_
_space_group_symop_operation_xyz
'x, y, z'
'-x, -y, -z'

loop_
_atom_site_label
_atom_site_type_symbol
_atom_site_fract_x
_atom_site_fract_y
_atom_site_fract_z
_atom_site_U_iso_or_equiv
_atom_site_adp_type
_atom_site_occupancy
_atom_site_site_symmetry_order
_atom_site_calc_flag
_atom_site_refinement_flags_posn
_atom_site_refinement_flags_adp
_atom_site_refinement_flags_occupancy
_atom_site_disorder_assembly
_atom_site_disorder_group
Pd1 Pd 0.53282(11) 0.57959(7) 0.77784(6) 0.0301(3) Uani 1 1 d . . . . .
Fe1 Fe 0.0000 0.5000 0.5000 0.0356(6) Uani 1 2 d S . P . .
Fe2 Fe 1.0000 0.5000 1.0000 0.0374(7) Uani 1 2 d S . P . .
S2 S 0.2605(4) 0.5836(4) 0.7887(2) 0.0543(11) Uani 1 1 d . . . . .
S4 S 0.8072(4) 0.5801(3) 0.7697(2) 0.0409(8) Uani 1 1 d . . . . .
S3 S 1.5511(4) 0.5752(4) 0.9125(2) 0.0527(10) Uani 1 1 d . . . . .
S1 S -0.4811(4) 0.5886(4) 0.6447(2) 0.0548(11) Uani 1 1 d . . . . .
N2 N -0.2063(12) 0.5428(9) 0.5626(6) 0.038(2) Uani 1 1 d . U . . .
N3 N 0.1235(13) 0.5564(9) 0.6258(6) 0.041(2) Uani 1 1 d . U . . .
N5 N 1.2374(12) 0.5340(11) 0.9629(6) 0.045(3) Uani 1 1 d . . . . .
N6 N 0.9128(12) 0.5371(10) 0.9029(8) 0.046(3) Uani 1 1 d . . . . .
N4 N 0.9549(13) 0.3370(6) 0.9057(6) 0.061(2) Uani 1 1 d G U . . .
C16 C 0.8741(14) 0.2593(9) 0.9293(6) 0.070(3) Uani 1 1 d G U . . .
H16 H 0.8331 0.2779 0.9841 0.084 Uiso 1 1 calc R U . . .
C15 C 0.8532(14) 0.1545(8) 0.8727(8) 0.077(3) Uani 1 1 d G U . . .
H15 H 0.7979 0.1014 0.8888 0.092 Uiso 1 1 calc R U . . .
C14 C 0.9131(15) 0.1273(6) 0.7925(7) 0.074(3) Uani 1 1 d G U . . .
H14 H 0.8988 0.0556 0.7538 0.089 Uiso 1 1 calc R U . . .
C13 C 0.9939(15) 0.2050(9) 0.7689(6) 0.069(3) Uani 1 1 d G U . . .
C12 C 1.0148(13) 0.3098(8) 0.8255(7) 0.064(2) Uani 1 1 d G U . . .
H12 H 1.0701 0.3629 0.8094 0.077 Uiso 1 1 calc R U . . .
N10 N 1.1338(17) 0.2457(11) 0.6773(9) 0.058(2) Uani 1 1 d . U . . .
N7 N 0.3211(17) 0.7481(11) 0.3591(9) 0.060(2) Uani 1 1 d . U . . .
C24 C 0.1826(14) 0.5665(11) 0.6914(7) 0.035(2) Uani 1 1 d . U . . .
C23 C -0.3156(14) 0.5625(11) 0.5994(7) 0.035(2) Uani 1 1 d . U . . .
C25 C 0.8671(13) 0.5555(13) 0.8498(9) 0.043(3) Uani 1 1 d . . . . .
C26 C 1.3620(15) 0.5521(11) 0.9414(8) 0.040(3) Uani 1 1 d . . . . .
C6 C 0.4676(15) 0.8231(10) 0.2865(7) 0.073(3) Uani 1 1 d G U . . .
C11 C 0.4783(15) 0.7285(8) 0.2207(8) 0.074(3) Uani 1 1 d G U . . .
H11 H 0.4291 0.6647 0.2238 0.089 Uiso 1 1 calc R U . . .
C10 C 0.5611(16) 0.7274(8) 0.1502(7) 0.074(3) Uani 1 1 d G U . . .
H10 H 0.5685 0.6627 0.1052 0.089 Uiso 1 1 calc R U . . .
C9 C 0.6332(15) 0.8208(10) 0.1456(7) 0.081(3) Uani 1 1 d G U . . .
H9 H 0.6898 0.8200 0.0975 0.097 Uiso 1 1 calc R U . . .
C8 C 0.6224(16) 0.9154(8) 0.2115(8) 0.084(3) Uani 1 1 d G U . . .
H8 H 0.6717 0.9792 0.2083 0.101 Uiso 1 1 calc R U . . .
C7 C 0.5396(17) 0.9165(8) 0.2819(7) 0.078(3) Uani 1 1 d G U . . .
H7 H 0.5323 0.9812 0.3269 0.093 Uiso 1 1 calc R U . . .
N9 N 1.0579(18) 0.1731(12) 0.6887(9) 0.068(2) Uani 1 1 d . U . . .
N8 N 0.3851(18) 0.8340(12) 0.3602(9) 0.068(2) Uani 1 1 d . U . . .
C4 C 0.2314(13) 0.7559(7) 0.4337(6) 0.061(2) Uani 1 1 d G U . . .
C3 C 0.2233(14) 0.8480(6) 0.5036(7) 0.065(3) Uani 1 1 d G U . . .
H3 H 0.2695 0.9136 0.5028 0.078 Uiso 1 1 calc R U . . .
C2 C 0.1476(14) 0.8442(6) 0.5747(6) 0.066(3) Uani 1 1 d G U . . .
H2 H 0.1421 0.9072 0.6225 0.080 Uiso 1 1 calc R U . . .
C1 C 0.0801(12) 0.7483(8) 0.5759(5) 0.061(3) Uani 1 1 d G U . . .
H1 H 0.0284 0.7457 0.6245 0.073 Uiso 1 1 calc R U . . .
N1 N 0.0882(11) 0.6561(6) 0.5060(6) 0.050(2) Uani 1 1 d G U . . .
C5 C 0.1639(13) 0.6599(6) 0.4349(5) 0.053(2) Uani 1 1 d G U . . .
H5 H 0.1694 0.5969 0.3871 0.064 Uiso 1 1 calc R U . . .
C17 C 1.2093(14) 0.2163(8) 0.5957(6) 0.062(2) Uani 1 1 d G U . . .
C18 C 1.3009(14) 0.2990(6) 0.5810(6) 0.061(2) Uani 1 1 d G U . . .
H18 H 1.3123 0.3691 0.6227 0.073 Uiso 1 1 calc R U . . .
C19 C 1.3759(14) 0.2790(8) 0.5054(7) 0.064(3) Uani 1 1 d G U . . .
H19 H 1.4385 0.3355 0.4953 0.077 Uiso 1 1 calc R U . . .
C20 C 1.3591(14) 0.1764(9) 0.4444(6) 0.070(3) Uani 1 1 d G U . . .
H20 H 1.4104 0.1628 0.3927 0.084 Uiso 1 1 calc R U . . .
C21 C 1.2675(15) 0.0938(7) 0.4591(7) 0.072(3) Uani 1 1 d G U . . .
H21 H 1.2561 0.0236 0.4175 0.087 Uiso 1 1 calc R U . . .
C22 C 1.1926(14) 0.1137(7) 0.5348(7) 0.070(3) Uani 1 1 d G U . . .
H22 H 1.1299 0.0572 0.5448 0.084 Uiso 1 1 calc R U . . .

loop_
_atom_site_aniso_label
_atom_site_aniso_U_11
_atom_site_aniso_U_22
_atom_site_aniso_U_33
_atom_site_aniso_U_23
_atom_site_aniso_U_13
_atom_site_aniso_U_12
Pd1 0.0180(4) 0.0602(6) 0.0245(4) 0.0265(4) 0.0086(3) 0.0166(4)
Fe1 0.0214(11) 0.0755(19) 0.0240(11) 0.0302(12) 0.0092(9) 0.0214(12)
Fe2 0.0191(11) 0.084(2) 0.0324(12) 0.0423(13) 0.0136(9) 0.0219(12)
S2 0.0222(15) 0.130(4) 0.0318(16) 0.047(2) 0.0144(12) 0.0349(19)
S4 0.0225(14) 0.085(2) 0.0372(16) 0.0425(17) 0.0137(12) 0.0233(15)
S3 0.0219(14) 0.123(3) 0.0361(16) 0.055(2) 0.0128(12) 0.0215(18)
S1 0.0331(17) 0.129(4) 0.0410(18) 0.061(2) 0.0223(14) 0.044(2)
N2 0.026(4) 0.075(5) 0.023(4) 0.027(4) 0.013(3) 0.021(4)
N3 0.035(4) 0.068(5) 0.024(3) 0.024(3) 0.019(3) 0.008(4)
N5 0.026(5) 0.099(9) 0.029(5) 0.042(6) 0.011(4) 0.024(6)
N6 0.021(5) 0.084(9) 0.059(7) 0.059(7) 0.006(5) 0.012(5)
N4 0.051(5) 0.079(5) 0.065(5) 0.039(4) 0.009(4) 0.026(4)
C16 0.059(5) 0.084(5) 0.071(5) 0.038(5) 0.010(4) 0.018(5)
C15 0.066(5) 0.089(5) 0.073(5) 0.035(5) 0.011(5) 0.017(5)
C14 0.066(5) 0.085(5) 0.071(5) 0.035(4) 0.009(4) 0.018(4)
C13 0.060(4) 0.083(5) 0.067(5) 0.034(4) 0.010(4) 0.023(4)
C12 0.056(4) 0.081(5) 0.065(4) 0.037(4) 0.009(4) 0.025(4)
N10 0.062(4) 0.073(4) 0.058(4) 0.043(4) 0.016(4) 0.023(4)
N7 0.063(4) 0.074(4) 0.060(4) 0.045(4) 0.012(4) 0.015(4)
C24 0.026(4) 0.067(5) 0.024(4) 0.025(4) 0.010(4) 0.022(4)
C23 0.025(4) 0.067(5) 0.023(4) 0.028(4) 0.011(3) 0.013(4)
C25 0.012(5) 0.093(11) 0.045(7) 0.049(7) 0.006(5) 0.013(6)
C26 0.030(6) 0.068(9) 0.029(6) 0.025(6) -0.008(5) 0.019(6)
C6 0.065(5) 0.088(5) 0.069(5) 0.039(4) 0.012(4) 0.016(4)
C11 0.068(5) 0.087(5) 0.071(5) 0.040(4) 0.012(4) 0.014(4)
C10 0.067(5) 0.089(6) 0.070(5) 0.041(5) 0.017(5) 0.013(5)
C9 0.073(5) 0.091(6) 0.076(5) 0.040(5) 0.011(5) 0.012(5)
C8 0.075(5) 0.092(6) 0.079(5) 0.038(5) 0.014(5) 0.008(5)
C7 0.073(5) 0.088(5) 0.074(5) 0.041(5) 0.012(4) 0.012(5)
N9 0.065(4) 0.082(5) 0.066(4) 0.038(4) 0.013(4) 0.024(4)
N8 0.066(4) 0.081(5) 0.066(4) 0.042(4) 0.015(4) 0.016(4)
C4 0.059(4) 0.074(4) 0.062(4) 0.039(4) 0.017(4) 0.018(4)
C3 0.060(4) 0.076(4) 0.063(4) 0.036(4) 0.018(4) 0.015(4)
C2 0.061(5) 0.074(5) 0.068(5) 0.034(4) 0.017(4) 0.019(4)
C1 0.054(5) 0.072(5) 0.066(5) 0.036(4) 0.019(4) 0.020(4)
N1 0.046(4) 0.069(5) 0.056(4) 0.044(4) 0.019(4) 0.021(4)
C5 0.051(4) 0.068(4) 0.061(4) 0.045(4) 0.014(4) 0.021(4)
C17 0.065(5) 0.076(5) 0.066(4) 0.045(4) 0.016(4) 0.029(4)
C18 0.066(5) 0.075(5) 0.065(5) 0.046(4) 0.019(4) 0.029(4)
C19 0.065(5) 0.078(5) 0.068(5) 0.044(4) 0.020(4) 0.030(5)
C20 0.070(5) 0.082(5) 0.074(5) 0.041(5) 0.018(5) 0.030(5)
C21 0.073(5) 0.080(5) 0.073(5) 0.037(5) 0.017(5) 0.028(5)
C22 0.069(5) 0.081(5) 0.068(5) 0.038(4) 0.019(4) 0.025(4)

loop_
_atom_type_symbol
_atom_type_description
_atom_type_scat_dispersion_real
_atom_type_scat_dispersion_imag
_atom_type_scat_source
C C 0.0033 0.0016 'International Tables Vol C Tables 4.2.6.8 and 6.1.1.4'
H H 0.0000 0.0000 'International Tables Vol C Tables 4.2.6.8 and 6.1.1.4'
Fe Fe 0.3463 0.8444 'International Tables Vol C Tables 4.2.6.8 and 6.1.1.4'
N N 0.0061 0.0033 'International Tables Vol C Tables 4.2.6.8 and 6.1.1.4'
Pd Pd -0.9988 1.0072 'International Tables Vol C Tables 4.2.6.8 and 6.1.1.4'
S S 0.1246 0.1234 'International Tables Vol C Tables 4.2.6.8 and 6.1.1.4'

loop_
_geom_angle_atom_site_label_1
_geom_angle_atom_site_label_2
_geom_angle_atom_site_label_3
_geom_angle
_geom_angle_site_symmetry_1
_geom_angle_site_symmetry_3
_geom_angle_publ_flag
S2 Pd1 S4 178.50(14) . . ?
S2 Pd1 S1 90.86(11) . 1_655 ?
S4 Pd1 S1 89.54(11) . 1_655 ?
S3 Pd1 S2 89.63(11) 1_455 . ?
S3 Pd1 S4 89.93(11) 1_455 . ?
S3 Pd1 S1 178.46(16) 1_455 1_655 ?
N2 Fe1 N2 180.0 . 2_566 ?
N2 Fe1 N1 90.0(9) . 2_566 ?
N2 Fe1 N1 90.0(4) 2_566 . ?
N2 Fe1 N1 90.0(8) 2_566 2_566 ?
N2 Fe1 N1 90.0(4) . . ?
N3 Fe1 N2 93.3(4) . 2_566 ?
N3 Fe1 N2 86.7(4) . . ?
N3 Fe1 N2 93.3(4) 2_566 . ?
N3 Fe1 N2 86.7(4) 2_566 2_566 ?
N3 Fe1 N3 180.0(3) 2_566 . ?
N3 Fe1 N1 89.0(4) . . ?
N3 Fe1 N1 91.0(4) 2_566 . ?
N3 Fe1 N1 91.0(9) . 2_566 ?
N3 Fe1 N1 89.0(9) 2_566 2_566 ?
N1 Fe1 N1 180.0(8) 2_566 . ?
N5 Fe2 N5 180.0 . 2_767 ?
N5 Fe2 N4 90.4(5) 2_767 2_767 ?
N5 Fe2 N4 89.6(5) . 2_767 ?
N5 Fe2 N4 89.6(5) 2_767 . ?
N5 Fe2 N4 90.4(5) . . ?
N6 Fe2 N5 92.3(4) 2_767 . ?
N6 Fe2 N5 87.7(4) 2_767 2_767 ?
N6 Fe2 N5 92.3(4) . 2_767 ?
N6 Fe2 N5 87.7(4) . . ?
N6 Fe2 N6 180.0(6) 2_767 . ?
N6 Fe2 N4 90.2(5) 2_767 2_767 ?
N6 Fe2 N4 89.8(5) . 2_767 ?
N6 Fe2 N4 89.8(5) 2_767 . ?
N6 Fe2 N4 90.2(5) . . ?
N4 Fe2 N4 180.0 . 2_767 ?
C24 S2 Pd1 106.3(4) . . ?
C25 S4 Pd1 107.0(4) . . ?
C26 S3 Pd1 109.0(4) . 1_655 ?
C23 S1 Pd1 108.1(4) . 1_455 ?
C23 N2 Fe1 175.6(10) . . ?
C24 N3 Fe1 166.3(12) . . ?
C26 N5 Fe2 178.3(9) . . ?
C25 N6 Fe2 178.7(13) . . ?
C16 N4 Fe2 118.7(5) . . ?
C16 N4 C12 120.0 . . ?
C12 N4 Fe2 121.1(5) . . ?
N4 C16 H16 120.0 . . ?
C15 C16 N4 120.0 . . ?
C15 C16 H16 120.0 . . ?
C16 C15 H15 120.0 . . ?
C14 C15 C16 120.0 . . ?
C14 C15 H15 120.0 . . ?
C15 C14 H14 120.0 . . ?
C15 C14 C13 120.0 . . ?
C13 C14 H14 120.0 . . ?
C14 C13 C12 120.0 . . ?
C14 C13 N9 117.5(10) . . ?
C12 C13 N9 122.4(10) . . ?
N4 C12 H12 120.0 . . ?
C13 C12 N4 120.0 . . ?
C13 C12 H12 120.0 . . ?
N9 N10 C17 114.2(13) . . ?
N8 N7 C4 113.1(13) . . ?
N3 C24 S2 177.1(11) . . ?
N2 C23 S1 175.3(11) . . ?
N6 C25 S4 177.3(13) . . ?
N5 C26 S3 176.6(12) . . ?
C11 C6 C7 120.0 . . ?
C11 C6 N8 125.1(10) . . ?
C7 C6 N8 114.9(10) . . ?
C6 C11 H11 120.0 . . ?
C6 C11 C10 120.0 . . ?
C10 C11 H11 120.0 . . ?
C11 C10 H10 120.0 . . ?
C9 C10 C11 120.0 . . ?
C9 C10 H10 120.0 . . ?
C10 C9 H9 120.0 . . ?
C10 C9 C8 120.0 . . ?
C8 C9 H9 120.0 . . ?
C9 C8 H8 120.0 . . ?
C7 C8 C9 120.0 . . ?
C7 C8 H8 120.0 . . ?
C6 C7 H7 120.0 . . ?
C8 C7 C6 120.0 . . ?
C8 C7 H7 120.0 . . ?
N10 N9 C13 112.1(14) . . ?
N7 N8 C6 111.4(14) . . ?
C3 C4 N7 126.0(8) . . ?
C3 C4 C5 120.0 . . ?
C5 C4 N7 113.7(8) . . ?
C4 C3 H3 120.0 . . ?
C4 C3 C2 120.0 . . ?
C2 C3 H3 120.0 . . ?
C3 C2 H2 120.0 . . ?
C3 C2 C1 120.0 . . ?
C1 C2 H2 120.0 . . ?
C2 C1 H1 120.0 . . ?
N1 C1 C2 120.0 . . ?
N1 C1 H1 120.0 . . ?
C1 N1 Fe1 124.8(4) . . ?
C1 N1 C5 120.0 . . ?
C5 N1 Fe1 115.1(4) . . ?
C4 C5 H5 120.0 . . ?
N1 C5 C4 120.0 . . ?
N1 C5 H5 120.0 . . ?
C18 C17 N10 115.8(9) . . ?
C18 C17 C22 120.0 . . ?
C22 C17 N10 124.2(9) . . ?
C17 C18 H18 120.0 . . ?
C19 C18 C17 120.0 . . ?
C19 C18 H18 120.0 . . ?
C18 C19 H19 120.0 . . ?
C20 C19 C18 120.0 . . ?
C20 C19 H19 120.0 . . ?
C19 C20 H20 120.0 . . ?
C19 C20 C21 120.0 . . ?
C21 C20 H20 120.0 . . ?
C20 C21 H21 120.0 . . ?
C22 C21 C20 120.0 . . ?
C22 C21 H21 120.0 . . ?
C17 C22 H22 120.0 . . ?
C21 C22 C17 120.0 . . ?
C21 C22 H22 120.0 . . ?

loop_
_geom_bond_atom_site_label_1
_geom_bond_atom_site_label_2
_geom_bond_distance
_geom_bond_site_symmetry_2
_geom_bond_publ_flag
Pd1 S2 2.322(3) . ?
Pd1 S4 2.322(3) . ?
Pd1 S3 2.321(3) 1_455 ?
Pd1 S1 2.326(3) 1_655 ?
Fe1 N2 2.134(9) 2_566 ?
Fe1 N2 2.134(9) . ?
Fe1 N3 2.103(10) . ?
Fe1 N3 2.103(10) 2_566 ?
Fe1 N1 2.180(7) . ?
Fe1 N1 2.180(7) 2_566 ?
Fe2 N5 2.119(10) . ?
Fe2 N5 2.119(10) 2_767 ?
Fe2 N6 2.114(10) 2_767 ?
Fe2 N6 2.114(10) . ?
Fe2 N4 2.177(8) 2_767 ?
Fe2 N4 2.177(8) . ?
S2 C24 1.670(11) . ?
S4 C25 1.649(12) . ?
S3 Pd1 2.321(3) 1_655 ?
S3 C26 1.677(14) . ?
S1 Pd1 2.326(3) 1_455 ?
S1 C23 1.649(12) . ?
N2 C23 1.147(14) . ?
N3 C24 1.154(15) . ?
N5 C26 1.127(16) . ?
N6 C25 1.131(15) . ?
N4 C16 1.3900 . ?
N4 C12 1.3900 . ?
C16 H16 0.9500 . ?
C16 C15 1.3900 . ?
C15 H15 0.9500 . ?
C15 C14 1.3900 . ?
C14 H14 0.9500 . ?
C14 C13 1.3900 . ?
C13 C12 1.3900 . ?
C13 N9 1.405(16) . ?
C12 H12 0.9500 . ?
N10 N9 1.194(18) . ?
N10 C17 1.471(15) . ?
N7 N8 1.233(19) . ?
N7 C4 1.462(14) . ?
C6 C11 1.3900 . ?
C6 C7 1.3900 . ?
C6 N8 1.410(16) . ?
C11 H11 0.9500 . ?
C11 C10 1.3900 . ?
C10 H10 0.9500 . ?
C10 C9 1.3900 . ?
C9 H9 0.9500 . ?
C9 C8 1.3900 . ?
C8 H8 0.9500 . ?
C8 C7 1.3900 . ?
C7 H7 0.9500 . ?
C4 C3 1.3900 . ?
C4 C5 1.3900 . ?
C3 H3 0.9500 . ?
C3 C2 1.3900 . ?
C2 H2 0.9500 . ?
C2 C1 1.3900 . ?
C1 H1 0.9500 . ?
C1 N1 1.3900 . ?
N1 C5 1.3900 . ?
C5 H5 0.9500 . ?
C17 C18 1.3900 . ?
C17 C22 1.3900 . ?
C18 H18 0.9500 . ?
C18 C19 1.3900 . ?
C19 H19 0.9500 . ?
C19 C20 1.3900 . ?
C20 H20 0.9500 . ?
C20 C21 1.3900 . ?
C21 H21 0.9500 . ?
C21 C22 1.3900 . ?
C22 H22 0.9500 . ?

loop_
_geom_torsion_atom_site_label_1
_geom_torsion_atom_site_label_2
_geom_torsion_atom_site_label_3
_geom_torsion_atom_site_label_4
_geom_torsion
_geom_torsion_site_symmetry_1
_geom_torsion_site_symmetry_2
_geom_torsion_site_symmetry_3
_geom_torsion_site_symmetry_4
_geom_torsion_publ_flag
Fe1 N1 C5 C4 -177.1(6) . . . . ?
Fe2 N4 C16 C15 -175.7(7) . . . . ?
Fe2 N4 C12 C13 175.6(7) . . . . ?
N4 C16 C15 C14 0.0 . . . . ?
C16 N4 C12 C13 0.0 . . . . ?
C16 C15 C14 C13 0.0 . . . . ?
C15 C14 C13 C12 0.0 . . . . ?
C15 C14 C13 N9 177.4(12) . . . . ?
C14 C13 C12 N4 0.0 . . . . ?
C14 C13 N9 N10 -175.5(11) . . . . ?
C12 N4 C16 C15 0.0 . . . . ?
C12 C13 N9 N10 1.8(18) . . . . ?
N10 C17 C18 C19 -179.5(11) . . . . ?
N10 C17 C22 C21 179.4(12) . . . . ?
N7 C4 C3 C2 -173.3(12) . . . . ?
N7 C4 C5 N1 174.1(11) . . . . ?
C6 C11 C10 C9 0.0 . . . . ?
C11 C6 C7 C8 0.0 . . . . ?
C11 C6 N8 N7 -0.7(19) . . . . ?
C11 C10 C9 C8 0.0 . . . . ?
C10 C9 C8 C7 0.0 . . . . ?
C9 C8 C7 C6 0.0 . . . . ?
C7 C6 C11 C10 0.0 . . . . ?
C7 C6 N8 N7 178.4(11) . . . . ?
N9 C13 C12 N4 -177.3(13) . . . . ?
N9 N10 C17 C18 -178.9(11) . . . . ?
N9 N10 C17 C22 1.6(17) . . . . ?
N8 N7 C4 C3 -4.0(18) . . . . ?
N8 N7 C4 C5 -177.7(11) . . . . ?
N8 C6 C11 C10 179.0(14) . . . . ?
N8 C6 C7 C8 -179.1(12) . . . . ?
C4 N7 N8 C6 -178.8(12) . . . . ?
C4 C3 C2 C1 0.0 . . . . ?
C3 C4 C5 N1 0.0 . . . . ?
C3 C2 C1 N1 0.0 . . . . ?
C2 C1 N1 Fe1 176.8(7) . . . . ?
C2 C1 N1 C5 0.0 . . . . ?
C1 N1 C5 C4 0.0 . . . . ?
C5 C4 C3 C2 0.0 . . . . ?
C17 N10 N9 C13 177.5(11) . . . . ?
C17 C18 C19 C20 0.0 . . . . ?
C18 C17 C22 C21 0.0 . . . . ?
C18 C19 C20 C21 0.0 . . . . ?
C19 C20 C21 C22 0.0 . . . . ?
C20 C21 C22 C17 0.0 . . . . ?
C22 C17 C18 C19 0.0 . . . . ?

loop_
_twin_individual_id
_twin_individual_mass_fraction_refined
1 0.659(4)
2 0.341(4)

loop_
_smtbx_masks_void_nr
_smtbx_masks_void_average_x
_smtbx_masks_void_average_y
_smtbx_masks_void_average_z
_smtbx_masks_void_volume
_smtbx_masks_void_count_electrons
_smtbx_masks_void_content
1 -0.396 0.000 0.000 440.1 116.8 '5 CH3CN'
